data_7048812
loop_
_publ_author_name
'Zou, Qian'
'Huang, Xin-Da'
'Liu, Jing-Cui'
'Bao, Song-Song'
'Zheng, Li-Min'

_publ_section_title
;
 Lanthanide anthracene complexes: slow magnetic relaxation and
 luminescence in Dy<sup>III</sup>, Er<sup>III</sup> and Yb<sup>III</sup>
 based materials.
;
_journal_issue 8
_journal_name_full 'Dalton transactions (Cambridge, England : 2003)'
_journal_page_first 2735
_journal_page_last 2740
_journal_paper_doi 10.1039/c9dt00073a
_journal_volume 48
_journal_year 2019
_chemical_formula_moiety 'C38 H54 Gd O12 P2, 3(Cl) [+ solvent]'
_chemical_formula_sum 'C38 H54 Cl3 Gd O12 P2'
_chemical_formula_weight 1028.35
_space_group_crystal_system orthorhombic
_space_group_IT_number 60
_space_group_name_Hall '-P 2n 2ab'
_space_group_name_H-M_alt 'P b c n'
_symmetry_space_group_name_Hall '-P 2n 2ab'
_symmetry_space_group_name_H-M 'P b c n'
_atom_sites_solution_hydrogens mixed
_audit_creation_method SHELXL-2018/3
_audit_update_record
;
2019-01-23 deposited with the CCDC.
2019-01-29 downloaded from the CCDC.
;
_cell_angle_alpha 90
_cell_angle_beta 90
_cell_angle_gamma 90
_cell_formula_units_Z 4
_cell_length_a 30.875(3)
_cell_length_b 20.3031(17)
_cell_length_c 7.5804(6)
_cell_measurement_reflns_used 9996
_cell_measurement_temperature 150(2)
_cell_measurement_theta_max 26.453
_cell_measurement_theta_min 2.224
_cell_volume 4751.8(7)
_computing_cell_refinement SMART
_computing_data_collection 'SMART (Bruker, 2000)'
_computing_data_reduction 'SAINT (Bruker, 2000)'
_computing_molecular_graphics SHELXTL
_computing_publication_material SHELXTL
_computing_structure_refinement 'SHELXL-2018/3 (Sheldrick, 2018)'
_computing_structure_solution 'SHELXT 2014/4 (Sheldrick, 2014)'
_diffrn_ambient_temperature 150(2)
_diffrn_measured_fraction_theta_full 0.999
_diffrn_measured_fraction_theta_max 0.999
_diffrn_measurement_device_type 'Bruker D8'
_diffrn_radiation_type MoK\a
_diffrn_radiation_wavelength 0.71073
_diffrn_reflns_av_R_equivalents 0.0563
_diffrn_reflns_av_unetI/netI 0.0301
_diffrn_reflns_Laue_measured_fraction_full 0.999
_diffrn_reflns_Laue_measured_fraction_max 0.999
_diffrn_reflns_limit_h_max 38
_diffrn_reflns_limit_h_min -38
_diffrn_reflns_limit_k_max 25
_diffrn_reflns_limit_k_min -14
_diffrn_reflns_limit_l_max 9
_diffrn_reflns_limit_l_min -9
_diffrn_reflns_number 29802
_diffrn_reflns_point_group_measured_fraction_full 0.999
_diffrn_reflns_point_group_measured_fraction_max 0.999
_diffrn_reflns_theta_full 25.242
_diffrn_reflns_theta_max 26.000
_diffrn_reflns_theta_min 2.219
_exptl_absorpt_coefficient_mu 1.685
_exptl_absorpt_correction_T_max 0.850
_exptl_absorpt_correction_T_min 0.600
_exptl_absorpt_correction_type multi-scan
_exptl_absorpt_process_details 'SADABS(Bruker, 2000)'
_exptl_crystal_colour yellow
_exptl_crystal_density_diffrn 1.437
_exptl_crystal_description rod-like
_exptl_crystal_F_000 2092
_exptl_crystal_size_max 0.320
_exptl_crystal_size_mid 0.100
_exptl_crystal_size_min 0.100
_refine_diff_density_max 1.629
_refine_diff_density_min -2.473
_refine_diff_density_rms 0.176
_refine_ls_extinction_method none
_refine_ls_goodness_of_fit_ref 1.010
_refine_ls_hydrogen_treatment constr
_refine_ls_matrix_type full
_refine_ls_number_parameters 294
_refine_ls_number_reflns 4680
_refine_ls_number_restraints 129
_refine_ls_restrained_S_all 1.005
_refine_ls_R_factor_all 0.1012
_refine_ls_R_factor_gt 0.0969
_refine_ls_shift/su_max 0.000
_refine_ls_shift/su_mean 0.000
_refine_ls_structure_factor_coef Fsqd
_refine_ls_weighting_details 'w=1/[\s^2^(Fo^2^)+(0.0041P)^2^+261.6310P] where P=(Fo^2^+2Fc^2^)/3'
_refine_ls_weighting_scheme calc
_refine_ls_wR_factor_gt 0.2212
_refine_ls_wR_factor_ref 0.2233
_reflns_Friedel_coverage 0.000
_reflns_number_gt 4339
_reflns_number_total 4680
_reflns_threshold_expression 'I > 2\s(I)'
_cod_data_source_file c9dt00073a2.cif
_cod_data_source_block Gd
_cod_depositor_comments 'Adding full bibliography for 7048811--7048813.cif.'
_cod_database_code 7048812
_shelx_shelxl_version_number 2018/3
_shelx_space_group_comment
;
The symmetry employed for this shelxl refinement is uniquely defined
by the following loop, which should always be used as a source of
symmetry information in preference to the above space-group names.
They are only intended as comments.
;
_shelx_estimated_absorpt_t_min 0.615
_shelx_estimated_absorpt_t_max 0.850
_platon_squeeze_void_probe_radius 1.20

loop_
_space_group_symop_operation_xyz
'x, y, z'
'-x+1/2, -y+1/2, z+1/2'
'x+1/2, -y+1/2, -z'
'-x, y, -z+1/2'
'-x, -y, -z'
'x-1/2, y-1/2, -z-1/2'
'-x-1/2, y-1/2, z'
'x, -y, z-1/2'

loop_
_atom_site_label
_atom_site_type_symbol
_atom_site_fract_x
_atom_site_fract_y
_atom_site_fract_z
_atom_site_U_iso_or_equiv
_atom_site_adp_type
_atom_site_occupancy
_atom_site_site_symmetry_order
_atom_site_calc_flag
_atom_site_refinement_flags_posn
_atom_site_refinement_flags_adp
_atom_site_refinement_flags_occupancy
_atom_site_disorder_assembly
_atom_site_disorder_group
Gd1 Gd 0.500000 0.15811(4) 0.250000 0.0211(2) Uani 1 2 d S T P . .
Cl1 Cl 0.42927(11) 0.07072(16) 0.7575(6) 0.0490(9) Uani 1 1 d . . . . .
Cl2 Cl 0.4949(2) 0.3070(3) 0.6971(7) 0.0351(14) Uani 0.5 1 d . . P . .
P1 P 0.39259(9) 0.21630(15) 0.4265(4) 0.0219(6) Uani 1 1 d . U . . .
O1 O 0.4362(3) 0.1948(6) 0.3773(12) 0.047(2) Uani 1 1 d . U . . .
O2 O 0.3567(3) 0.1644(4) 0.3794(12) 0.0402(19) Uani 1 1 d D U . . .
O3 O 0.3791(3) 0.2807(4) 0.3396(10) 0.0292(17) Uani 1 1 d D U . . .
O1W O 0.4686(3) 0.1881(4) -0.0287(13) 0.046(3) Uani 1 1 d . . . . .
H1WA H 0.477020 0.226558 -0.056189 0.069 Uiso 1 1 d R U . . .
H1WB H 0.476521 0.161128 -0.108439 0.069 Uiso 1 1 d R U . . .
O2W O 0.4888(5) 0.2776(8) 0.267(4) 0.043(5) Uani 0.5 1 d . . P . .
H2WB H 0.485207 0.293829 0.164124 0.064 Uiso 0.5 1 d R U P . .
H2WC H 0.466487 0.284979 0.329693 0.064 Uiso 0.5 1 d R U P . .
O3W O 0.4528(6) 0.0725(8) 0.127(2) 0.028(4) Uani 0.5 1 d . U P . .
H3WA H 0.465518 0.035571 0.136382 0.043 Uiso 0.5 1 d R U P . .
H3WC H 0.447788 0.080272 0.017801 0.043 Uiso 0.5 1 d R U P . .
O4W O 0.5510(6) 0.0745(8) 0.180(2) 0.034(4) Uani 0.5 1 d . . P . .
H4WB H 0.545156 0.039705 0.237465 0.051 Uiso 0.5 1 d R U P . .
H4WC H 0.549715 0.066514 0.069255 0.051 Uiso 0.5 1 d R U P . .
O5W O 0.4896(5) 0.0704(7) 0.460(2) 0.026(4) Uani 0.5 1 d . . P . .
H5WB H 0.462870 0.066297 0.483998 0.039 Uiso 0.5 1 d R U P . .
H5WC H 0.499080 0.034777 0.415998 0.039 Uiso 0.5 1 d R U P . .
C1 C 0.3873(3) 0.2316(5) 0.6551(14) 0.021(2) Uani 1 1 d . U . . .
H1A H 0.392999 0.189938 0.718745 0.025 Uiso 1 1 calc R U . . .
H1B H 0.410115 0.263271 0.690082 0.025 Uiso 1 1 calc R U . . .
C2 C 0.3441(3) 0.2583(5) 0.7173(12) 0.0186(18) Uani 1 1 d . U . . .
C3 C 0.3379(3) 0.3277(5) 0.7279(14) 0.022(2) Uani 1 1 d . U . . .
C4 C 0.3693(4) 0.3747(6) 0.6699(16) 0.029(3) Uani 1 1 d . . . . .
H4A H 0.396015 0.359461 0.623189 0.034 Uiso 1 1 calc R U . . .
C5 C 0.3619(5) 0.4404(6) 0.6795(18) 0.039(3) Uani 1 1 d . . . . .
H5A H 0.382865 0.470313 0.634255 0.047 Uiso 1 1 calc R U . . .
C6 C 0.3234(6) 0.4650(7) 0.756(2) 0.057(4) Uani 1 1 d . . . . .
H6A H 0.318708 0.511110 0.764396 0.068 Uiso 1 1 calc R U . . .
C7 C 0.2930(5) 0.4225(6) 0.8187(19) 0.041(3) Uani 1 1 d . . . . .
H7A H 0.267697 0.439531 0.873200 0.049 Uiso 1 1 calc R U . . .
C8 C 0.2984(4) 0.3526(6) 0.8042(15) 0.026(2) Uani 1 1 d . . . . .
C9 C 0.2666(4) 0.3083(7) 0.8581(16) 0.031(3) Uani 1 1 d . . . . .
H9A H 0.240857 0.324838 0.910679 0.038 Uiso 1 1 calc R U . . .
C10 C 0.2714(4) 0.2415(6) 0.8376(15) 0.026(2) Uani 1 1 d . . . . .
C11 C 0.2368(4) 0.1971(7) 0.8829(17) 0.037(3) Uani 1 1 d . . . . .
H11A H 0.210474 0.214606 0.927520 0.044 Uiso 1 1 calc R U . . .
C12 C 0.2408(4) 0.1313(7) 0.8637(18) 0.042(3) Uani 1 1 d . . . . .
H12A H 0.217436 0.102781 0.892320 0.050 Uiso 1 1 calc R U . . .
C13 C 0.2808(4) 0.1051(6) 0.7996(16) 0.034(3) Uani 1 1 d . . . . .
H13A H 0.284036 0.058801 0.787142 0.041 Uiso 1 1 calc R U . . .
C14 C 0.3142(4) 0.1451(6) 0.7563(18) 0.030(2) Uani 1 1 d . . . . .
H14A H 0.340350 0.126014 0.714334 0.037 Uiso 1 1 calc R U . . .
C15 C 0.3114(3) 0.2146(5) 0.7717(14) 0.022(2) Uani 1 1 d . U . . .
C16 C 0.3520(7) 0.1345(9) 0.2060(18) 0.036(3) Uani 0.7 1 d D U P A 1
H16A H 0.379798 0.136752 0.141322 0.044 Uiso 0.7 1 calc R U P A 1
H16B H 0.329845 0.158600 0.136940 0.044 Uiso 0.7 1 calc R U P A 1
C17 C 0.3388(9) 0.0653(8) 0.228(3) 0.042(4) Uani 0.7 1 d D U P A 1
H17A H 0.335480 0.044661 0.112229 0.064 Uiso 0.7 1 calc R U P A 1
H17B H 0.360921 0.041700 0.295993 0.064 Uiso 0.7 1 calc R U P A 1
H17C H 0.311118 0.063482 0.291624 0.064 Uiso 0.7 1 calc R U P A 1
C16' C 0.3568(16) 0.0934(8) 0.352(6) 0.038(4) Uani 0.3 1 d D U P A 2
H16C H 0.336766 0.072101 0.436692 0.046 Uiso 0.3 1 calc R U P A 2
H16D H 0.386234 0.075657 0.372385 0.046 Uiso 0.3 1 calc R U P A 2
C17' C 0.343(2) 0.0793(18) 0.171(5) 0.034(6) Uani 0.3 1 d D U P A 2
H17D H 0.342971 0.031581 0.151299 0.051 Uiso 0.3 1 calc R U P A 2
H17E H 0.313753 0.096687 0.151790 0.051 Uiso 0.3 1 calc R U P A 2
H17F H 0.363082 0.100233 0.087665 0.051 Uiso 0.3 1 calc R U P A 2
C18 C 0.3846(6) 0.3049(6) 0.1599(16) 0.044(3) Uani 1 1 d D U . . .
H18A H 0.411699 0.286207 0.110950 0.053 Uiso 1 1 calc R U . . .
H18B H 0.360309 0.288665 0.086856 0.053 Uiso 1 1 calc R U . . .
C19 C 0.3864(7) 0.3725(7) 0.146(2) 0.062(4) Uani 1 1 d D U . . .
H19A H 0.390184 0.384924 0.022365 0.093 Uiso 1 1 calc R U . . .
H19B H 0.359443 0.391544 0.191415 0.093 Uiso 1 1 calc R U . . .
H19C H 0.410911 0.389082 0.215546 0.093 Uiso 1 1 calc R U . . .

loop_
_atom_site_aniso_label
_atom_site_aniso_U_11
_atom_site_aniso_U_22
_atom_site_aniso_U_33
_atom_site_aniso_U_23
_atom_site_aniso_U_13
_atom_site_aniso_U_12
Gd1 0.0262(4) 0.0207(4) 0.0165(4) 0.000 0.0096(3) 0.000
Cl1 0.0455(18) 0.0300(15) 0.071(2) -0.011(2) -0.014(2) 0.0092(14)
Cl2 0.041(4) 0.036(3) 0.029(3) 0.000(2) 0.007(3) 0.004(3)
P1 0.0232(13) 0.0257(14) 0.0168(13) -0.0031(11) 0.0004(11) 0.0084(11)
O1 0.037(4) 0.077(6) 0.025(4) -0.002(4) 0.002(4) 0.027(4)
O2 0.054(4) 0.033(4) 0.033(4) -0.007(4) 0.007(4) -0.014(4)
O3 0.051(4) 0.012(3) 0.024(4) -0.002(3) 0.004(3) 0.013(3)
O1W 0.072(7) 0.024(5) 0.043(6) 0.007(4) -0.031(5) 0.001(5)
O2W 0.027(12) 0.039(9) 0.062(14) -0.008(12) 0.006(13) 0.006(6)
O3W 0.044(7) 0.026(7) 0.015(6) -0.001(6) 0.006(6) -0.003(6)
O4W 0.061(12) 0.015(8) 0.026(9) 0.003(7) 0.005(8) 0.013(8)
O5W 0.031(9) 0.025(8) 0.023(8) 0.002(7) 0.007(7) 0.000(6)
C1 0.017(4) 0.024(5) 0.021(5) 0.000(4) -0.001(4) 0.002(4)
C2 0.021(4) 0.027(4) 0.008(4) -0.001(3) 0.002(3) 0.004(3)
C3 0.029(5) 0.025(5) 0.011(4) -0.009(4) 0.002(4) 0.000(4)
C4 0.034(6) 0.028(6) 0.024(6) -0.005(5) 0.007(5) 0.000(5)
C5 0.063(9) 0.016(6) 0.037(7) -0.003(5) 0.010(7) -0.005(6)
C6 0.086(12) 0.026(7) 0.058(10) 0.015(8) 0.032(10) 0.011(7)
C7 0.052(8) 0.027(7) 0.044(8) -0.007(6) 0.007(7) 0.017(6)
C8 0.031(6) 0.022(6) 0.023(6) -0.004(4) 0.001(5) 0.007(5)
C9 0.027(6) 0.041(7) 0.027(6) -0.006(6) 0.009(5) 0.005(5)
C10 0.022(5) 0.033(6) 0.022(6) 0.004(5) 0.012(5) 0.007(5)
C11 0.023(6) 0.058(9) 0.030(6) -0.011(6) 0.010(5) -0.007(6)
C12 0.040(8) 0.051(9) 0.035(7) -0.001(7) 0.006(6) -0.021(7)
C13 0.050(8) 0.024(6) 0.028(7) -0.002(5) 0.003(6) -0.009(6)
C14 0.029(6) 0.032(6) 0.031(6) 0.011(6) 0.006(5) 0.003(5)
C15 0.021(4) 0.029(5) 0.015(5) -0.007(4) 0.005(4) 0.004(4)
C16 0.050(7) 0.027(6) 0.031(6) 0.002(5) -0.004(6) -0.014(6)
C17 0.049(9) 0.032(8) 0.046(10) -0.009(8) -0.011(9) -0.014(8)
C16' 0.050(8) 0.029(7) 0.036(7) -0.002(7) -0.001(7) -0.017(7)
C17' 0.045(12) 0.021(11) 0.037(11) 0.003(10) -0.004(11) -0.020(11)
C18 0.077(7) 0.026(5) 0.029(5) 0.012(5) -0.003(6) 0.016(6)
C19 0.099(12) 0.042(7) 0.045(8) 0.013(7) -0.019(9) 0.000(8)

loop_
_atom_type_symbol
_atom_type_description
_atom_type_scat_dispersion_real
_atom_type_scat_dispersion_imag
_atom_type_scat_source
C C 0.0033 0.0016 'International Tables Vol C Tables 4.2.6.8 and 6.1.1.4'
H H 0.0000 0.0000 'International Tables Vol C Tables 4.2.6.8 and 6.1.1.4'
Cl Cl 0.1484 0.1585 'International Tables Vol C Tables 4.2.6.8 and 6.1.1.4'
Gd Gd -0.1653 3.9035 'International Tables Vol C Tables 4.2.6.8 and 6.1.1.4'
O O 0.0106 0.0060 'International Tables Vol C Tables 4.2.6.8 and 6.1.1.4'
P P 0.1023 0.0942 'International Tables Vol C Tables 4.2.6.8 and 6.1.1.4'

loop_
_geom_angle_atom_site_label_1
_geom_angle_atom_site_label_2
_geom_angle_atom_site_label_3
_geom_angle
_geom_angle_site_symmetry_1
_geom_angle_site_symmetry_3
O1 Gd1 O1 142.4(6) 4_655 .
O1 Gd1 O4W 64.7(5) 4_655 .
O1 Gd1 O4W 152.5(5) . .
O1 Gd1 O4W 152.5(5) 4_655 4_655
O1 Gd1 O4W 64.7(5) . 4_655
O4W Gd1 O4W 88.8(9) . 4_655
O1 Gd1 O1W 86.7(3) 4_655 4_655
O1 Gd1 O1W 84.0(4) . 4_655
O4W Gd1 O1W 96.3(5) . 4_655
O4W Gd1 O1W 104.6(5) 4_655 4_655
O1 Gd1 O1W 84.0(4) 4_655 .
O1 Gd1 O1W 86.7(3) . .
O4W Gd1 O1W 104.6(5) . .
O4W Gd1 O1W 96.3(5) 4_655 .
O1W Gd1 O1W 150.6(4) 4_655 .
O1 Gd1 O5W 81.3(4) 4_655 4_655
O1 Gd1 O5W 128.8(5) . 4_655
O4W Gd1 O5W 40.2(6) . 4_655
O4W Gd1 O5W 73.1(5) 4_655 4_655
O1W Gd1 O5W 135.6(4) 4_655 4_655
O1W Gd1 O5W 70.1(4) . 4_655
O1 Gd1 O5W 128.8(5) 4_655 .
O1 Gd1 O5W 81.3(4) . .
O4W Gd1 O5W 73.1(5) . .
O4W Gd1 O5W 40.2(6) 4_655 .
O1W Gd1 O5W 70.1(4) 4_655 .
O1W Gd1 O5W 135.6(4) . .
O5W Gd1 O5W 84.8(7) 4_655 .
O1 Gd1 O3W 125.0(4) 4_655 .
O1 Gd1 O3W 83.2(5) . .
O4W Gd1 O3W 78.6(6) . .
O4W Gd1 O3W 35.5(5) 4_655 .
O1W Gd1 O3W 139.0(4) 4_655 .
O1W Gd1 O3W 66.7(4) . .
O5W Gd1 O3W 45.9(5) 4_655 .
O5W Gd1 O3W 69.5(5) . .
O1 Gd1 O3W 83.2(5) 4_655 4_655
O1 Gd1 O3W 125.0(4) . 4_655
O4W Gd1 O3W 35.5(5) . 4_655
O4W Gd1 O3W 78.6(6) 4_655 4_655
O1W Gd1 O3W 66.7(4) 4_655 4_655
O1W Gd1 O3W 139.0(4) . 4_655
O5W Gd1 O3W 69.5(5) 4_655 4_655
O5W Gd1 O3W 45.9(5) . 4_655
O3W Gd1 O3W 89.7(8) . 4_655
O1 Gd1 O2W 62.6(5) 4_655 4_655
O1 Gd1 O2W 79.8(5) . 4_655
O4W Gd1 O2W 127.0(6) . 4_655
O4W Gd1 O2W 144.2(6) 4_655 4_655
O1W Gd1 O2W 74.9(7) 4_655 4_655
O1W Gd1 O2W 76.1(7) . 4_655
O5W Gd1 O2W 132.6(7) 4_655 4_655
O5W Gd1 O2W 141.6(8) . 4_655
O3W Gd1 O2W 139.8(7) . 4_655
O3W Gd1 O2W 129.6(6) 4_655 4_655
O1 Gd1 O2W 79.8(5) 4_655 .
O1 Gd1 O2W 62.6(5) . .
O4W Gd1 O2W 144.2(6) . .
O4W Gd1 O2W 127.0(6) 4_655 .
O1W Gd1 O2W 76.1(7) 4_655 .
O1W Gd1 O2W 74.9(7) . .
O5W Gd1 O2W 141.6(8) 4_655 .
O5W Gd1 O2W 132.6(7) . .
O3W Gd1 O2W 129.6(6) . .
O3W Gd1 O2W 139.8(7) 4_655 .
O2W Gd1 O2W 17.3(7) 4_655 .
O1 P1 O3 113.4(6) . .
O1 P1 O2 113.0(6) . .
O3 P1 O2 106.5(5) . .
O1 P1 C1 112.8(5) . .
O3 P1 C1 104.3(5) . .
O2 P1 C1 106.0(5) . .
P1 O1 Gd1 169.8(6) . .
C16 O2 P1 123.8(9) . .
C16' O2 P1 134(2) . .
C18 O3 P1 131.4(8) . .
Gd1 O1W H1WA 109.0 . .
Gd1 O1W H1WB 110.2 . .
H1WA O1W H1WB 109.2 . .
O2W O2W Gd1 81.4(4) 4_655 .
O2W O2W H2WB 78.7 4_655 .
Gd1 O2W H2WB 110.6 . .
O2W O2W H2WC 162.6 4_655 .
Gd1 O2W H2WC 108.5 . .
H2WB O2W H2WC 109.7 . .
O4W O3W Gd1 69.4(9) 4_655 .
O4W O3W H3WA 88.6 4_655 .
Gd1 O3W H3WA 108.5 . .
O4W O3W H3WC 160.4 4_655 .
Gd1 O3W H3WC 110.1 . .
H3WA O3W H3WC 109.4 . .
O3W O4W O5W 125.4(16) 4_655 4_655
O3W O4W Gd1 75.1(10) 4_655 .
O5W O4W Gd1 71.0(8) 4_655 .
O3W O4W H4WB 56.4 4_655 .
O5W O4W H4WB 97.3 4_655 .
Gd1 O4W H4WB 109.6 . .
O3W O4W H4WC 165.5 4_655 .
O5W O4W H4WC 47.3 4_655 .
Gd1 O4W H4WC 108.8 . .
H4WB O4W H4WC 109.7 . .
O4W O5W Gd1 68.9(8) 4_655 .
O4W O5W H5WB 53.2 4_655 .
Gd1 O5W H5WB 110.1 . .
O4W O5W H5WC 93.0 4_655 .
Gd1 O5W H5WC 108.9 . .
H5WB O5W H5WC 109.5 . .
C2 C1 P1 116.7(7) . .
C2 C1 H1A 108.1 . .
P1 C1 H1A 108.1 . .
C2 C1 H1B 108.1 . .
P1 C1 H1B 108.1 . .
H1A C1 H1B 107.3 . .
C15 C2 C3 120.7(9) . .
C15 C2 C1 119.9(9) . .
C3 C2 C1 119.3(9) . .
C2 C3 C4 123.6(10) . .
C2 C3 C8 118.9(10) . .
C4 C3 C8 117.5(10) . .
C5 C4 C3 121.9(12) . .
C5 C4 H4A 119.1 . .
C3 C4 H4A 119.1 . .
C4 C5 C6 120.6(13) . .
C4 C5 H5A 119.7 . .
C6 C5 H5A 119.7 . .
C7 C6 C5 120.0(12) . .
C7 C6 H6A 120.0 . .
C5 C6 H6A 120.0 . .
C6 C7 C8 121.5(13) . .
C6 C7 H7A 119.3 . .
C8 C7 H7A 119.3 . .
C9 C8 C7 122.4(11) . .
C9 C8 C3 119.2(10) . .
C7 C8 C3 118.4(11) . .
C10 C9 C8 121.9(11) . .
C10 C9 H9A 119.0 . .
C8 C9 H9A 119.0 . .
C9 C10 C11 120.9(11) . .
C9 C10 C15 120.4(11) . .
C11 C10 C15 118.7(11) . .
C12 C11 C10 121.8(12) . .
C12 C11 H11A 119.1 . .
C10 C11 H11A 119.1 . .
C11 C12 C13 118.9(12) . .
C11 C12 H12A 120.6 . .
C13 C12 H12A 120.6 . .
C14 C13 C12 121.2(12) . .
C14 C13 H13A 119.4 . .
C12 C13 H13A 119.4 . .
C13 C14 C15 122.0(11) . .
C13 C14 H14A 119.0 . .
C15 C14 H14A 119.0 . .
C2 C15 C14 124.0(10) . .
C2 C15 C10 118.6(10) . .
C14 C15 C10 117.4(10) . .
O2 C16 C17 108.8(13) . .
O2 C16 H16A 109.9 . .
C17 C16 H16A 109.9 . .
O2 C16 H16B 109.9 . .
C17 C16 H16B 109.9 . .
H16A C16 H16B 108.3 . .
C16 C17 H17A 109.5 . .
C16 C17 H17B 109.5 . .
H17A C17 H17B 109.5 . .
C16 C17 H17C 109.5 . .
H17A C17 H17C 109.5 . .
H17B C17 H17C 109.5 . .
O2 C16' C17' 109(3) . .
O2 C16' H16C 109.9 . .
C17' C16' H16C 109.9 . .
O2 C16' H16D 109.9 . .
C17' C16' H16D 109.9 . .
H16C C16' H16D 108.3 . .
C16' C17' H17D 109.5 . .
C16' C17' H17E 109.5 . .
H17D C17' H17E 109.5 . .
C16' C17' H17F 109.5 . .
H17D C17' H17F 109.5 . .
H17E C17' H17F 109.5 . .
C19 C18 O3 114.3(12) . .
C19 C18 H18A 108.7 . .
O3 C18 H18A 108.7 . .
C19 C18 H18B 108.7 . .
O3 C18 H18B 108.7 . .
H18A C18 H18B 107.6 . .
C18 C19 H19A 109.5 . .
C18 C19 H19B 109.5 . .
H19A C19 H19B 109.5 . .
C18 C19 H19C 109.5 . .
H19A C19 H19C 109.5 . .
H19B C19 H19C 109.5 . .

loop_
_geom_bond_atom_site_label_1
_geom_bond_atom_site_label_2
_geom_bond_distance
_geom_bond_site_symmetry_2
Gd1 O1 2.316(9) 4_655
Gd1 O1 2.316(9) .
Gd1 O4W 2.377(16) .
Gd1 O4W 2.377(16) 4_655
Gd1 O1W 2.403(9) 4_655
Gd1 O1W 2.403(9) .
Gd1 O5W 2.409(15) 4_655
Gd1 O5W 2.410(15) .
Gd1 O3W 2.454(16) .
Gd1 O3W 2.454(16) 4_655
Gd1 O2W 2.454(16) 4_655
Gd1 O2W 2.454(16) .
Cl2 Cl2 0.862(12) 4_656
P1 O1 1.465(9) .
P1 O3 1.521(8) .
P1 O2 1.569(9) .
P1 C1 1.768(11) .
O2 C16 1.456(13) .
O2 C16' 1.456(14) .
O3 C18 1.459(12) .
O1W H1WA 0.8489 .
O1W H1WB 0.8514 .
O2W O2W 0.74(3) 4_655
O2W H2WB 0.8534 .
O2W H2WC 0.8508 .
O3W O4W 1.47(2) 4_655
O3W H3WA 0.8485 .
O3W H3WC 0.8541 .
O4W O5W 1.64(2) 4_655
O4W H4WB 0.8500 .
O4W H4WC 0.8541 .
O5W H5WB 0.8492 .
O5W H5WC 0.8494 .
C1 C2 1.514(14) .
C1 H1A 0.9900 .
C1 H1B 0.9900 .
C2 C15 1.408(15) .
C2 C3 1.424(15) .
C3 C4 1.428(16) .
C3 C8 1.443(15) .
C4 C5 1.356(17) .
C4 H4A 0.9500 .
C5 C6 1.42(2) .
C5 H5A 0.9500 .
C6 C7 1.36(2) .
C6 H6A 0.9500 .
C7 C8 1.433(16) .
C7 H7A 0.9500 .
C8 C9 1.393(17) .
C9 C10 1.373(17) .
C9 H9A 0.9500 .
C10 C11 1.438(17) .
C10 C15 1.440(14) .
C11 C12 1.35(2) .
C11 H11A 0.9500 .
C12 C13 1.430(19) .
C12 H12A 0.9500 .
C13 C14 1.351(16) .
C13 H13A 0.9500 .
C14 C15 1.419(15) .
C14 H14A 0.9500 .
C16 C17 1.47(2) .
C16 H16A 0.9900 .
C16 H16B 0.9900 .
C17 H17A 0.9800 .
C17 H17B 0.9800 .
C17 H17C 0.9800 .
C16' C17' 1.47(5) .
C16' H16C 0.9900 .
C16' H16D 0.9900 .
C17' H17D 0.9800 .
C17' H17E 0.9800 .
C17' H17F 0.9800 .
C18 C19 1.377(18) .
C18 H18A 0.9900 .
C18 H18B 0.9900 .
C19 H19A 0.9800 .
C19 H19B 0.9800 .
C19 H19C 0.9800 .

loop_
_geom_torsion_atom_site_label_1
_geom_torsion_atom_site_label_2
_geom_torsion_atom_site_label_3
_geom_torsion_atom_site_label_4
_geom_torsion
O3 P1 O1 Gd1 -68(4)
O2 P1 O1 Gd1 54(4)
C1 P1 O1 Gd1 174(4)
O1 P1 O2 C16 -51.1(14)
O3 P1 O2 C16 74.1(13)
C1 P1 O2 C16 -175.2(12)
O1 P1 O2 C16' 24(3)
O3 P1 O2 C16' 149(3)
C1 P1 O2 C16' -100(3)
O1 P1 O3 C18 42.2(14)
O2 P1 O3 C18 -82.8(13)
C1 P1 O3 C18 165.4(12)
O1 P1 C1 C2 176.2(9)
O3 P1 C1 C2 52.6(9)
O2 P1 C1 C2 -59.6(9)
P1 C1 C2 C15 91.4(11)
P1 C1 C2 C3 -91.6(11)
C15 C2 C3 C4 -178.0(10)
C1 C2 C3 C4 5.0(16)
C15 C2 C3 C8 3.3(15)
C1 C2 C3 C8 -173.7(9)
C2 C3 C4 C5 178.9(12)
C8 C3 C4 C5 -2.3(18)
C3 C4 C5 C6 3(2)
C4 C5 C6 C7 -1(3)
C5 C6 C7 C8 -2(3)
C6 C7 C8 C9 -176.3(15)
C6 C7 C8 C3 3(2)
C2 C3 C8 C9 -2.8(16)
C4 C3 C8 C9 178.3(11)
C2 C3 C8 C7 178.3(11)
C4 C3 C8 C7 -0.6(16)
C7 C8 C9 C10 177.5(13)
C3 C8 C9 C10 -1.4(18)
C8 C9 C10 C11 -175.6(12)
C8 C9 C10 C15 5.1(19)
C9 C10 C11 C12 180.0(13)
C15 C10 C11 C12 -1(2)
C10 C11 C12 C13 1(2)
C11 C12 C13 C14 -1(2)
C12 C13 C14 C15 0(2)
C3 C2 C15 C14 176.5(11)
C1 C2 C15 C14 -6.6(16)
C3 C2 C15 C10 0.3(15)
C1 C2 C15 C10 177.3(10)
C13 C14 C15 C2 -175.6(11)
C13 C14 C15 C10 0.6(19)
C9 C10 C15 C2 -4.5(17)
C11 C10 C15 C2 176.2(11)
C9 C10 C15 C14 179.1(12)
C11 C10 C15 C14 -0.3(17)
P1 O2 C16 C17 143.2(15)
P1 O2 C16' C17' -118(4)
P1 O3 C18 C19 -152.3(13)

loop_
_platon_squeeze_void_nr
_platon_squeeze_void_average_x
_platon_squeeze_void_average_y
_platon_squeeze_void_average_z
_platon_squeeze_void_volume
_platon_squeeze_void_count_electrons
_platon_squeeze_void_content
1 0.000 0.000 -0.036 203 75 '7.5 (H2 O)'
2 0.500 0.500 -0.033 203 75 '7.5 (H2 O)'
